data_4120542
loop_
_publ_author_name
'Tran, Ba L.'
'Li, Bijie'
'Driess, Matthias'
'Hartwig, John F.'

_publ_section_title
;
 Copper-catalyzed intermolecular amidation and imidation of unactivated
 alkanes.
;
_journal_issue 6
_journal_name_full 'Journal of the American Chemical Society'
_journal_page_first 2555
_journal_page_last 2563
_journal_paper_doi 10.1021/ja411912p
_journal_volume 136
_journal_year 2014
_chemical_formula_moiety 'C20 H24 Cu N3 O3 S'
_chemical_formula_sum 'C20 H24 Cu N3 O3 S'
_chemical_formula_weight 450.04
_chemical_name_common '[(L1)Cu(NHSO2Ph)]'
_space_group_IT_number 14
_symmetry_cell_setting monoclinic
_symmetry_Int_Tables_number 14
_symmetry_space_group_name_Hall '-P 2yab'
_symmetry_space_group_name_H-M 'P 1 21/a 1'
_atom_sites_solution_hydrogens geom
_atom_sites_solution_primary direct
_atom_sites_solution_secondary difmap
_audit_creation_method SHELXL-97
_cell_angle_alpha 90.00
_cell_angle_beta 110.84(2)
_cell_angle_gamma 90.00
_cell_formula_units_Z 4
_cell_length_a 9.7344(17)
_cell_length_b 16.996(2)
_cell_length_c 12.836(3)
_cell_measurement_reflns_used 1338
_cell_measurement_temperature 150(2)
_cell_measurement_theta_max 32.4808
_cell_measurement_theta_min 3.3009
_cell_volume 1984.7(7)
_computing_cell_refinement
;
CrysAlis RED, Oxford Diffraction Ltd.,
Version 1.171.31.8 (release 12-01-2007 CrysAlis171 .NET)
(compiled Jan 12 2007,17:49:11)
;
_computing_data_collection
;
CrysAlis CCD, Oxford Diffraction Ltd.,
Version 1.171.31.8 (release 12-01-2007 CrysAlis171 .NET)
(compiled Jan 12 2007,17:49:11)
;
_computing_data_reduction
;
CrysAlis RED, Oxford Diffraction Ltd.,
Version 1.171.31.8 (release 12-01-2007 CrysAlis171 .NET)
(compiled Jan 12 2007,17:49:11)
;
_computing_publication_material 'SHELXL-97 (Sheldrick, 1997)'
_computing_structure_refinement 'SHELXL-97 (Sheldrick, 1997)'
_computing_structure_solution 'SHELXS-97 (Sheldrick, 1997)'
_diffrn_ambient_temperature 150(2)
_diffrn_detector_area_resol_mean 16.3031
_diffrn_measured_fraction_theta_full 0.891
_diffrn_measured_fraction_theta_max 0.891
_diffrn_measurement_device_type 'Oxford Diffraction Xcalibur S Sapphire'
_diffrn_measurement_method \w
_diffrn_radiation_monochromator graphite
_diffrn_radiation_probe x-ray
_diffrn_radiation_type MoK\a
_diffrn_radiation_wavelength 0.71073
_diffrn_reflns_av_R_equivalents 0.0852
_diffrn_reflns_av_sigmaI/netI 0.1064
_diffrn_reflns_limit_h_max 9
_diffrn_reflns_limit_h_min -11
_diffrn_reflns_limit_k_max 20
_diffrn_reflns_limit_k_min -19
_diffrn_reflns_limit_l_max 15
_diffrn_reflns_limit_l_min -12
_diffrn_reflns_number 7402
_diffrn_reflns_theta_full 24.99
_diffrn_reflns_theta_max 24.99
_diffrn_reflns_theta_min 3.31
_diffrn_source 'Enhance (Mo) X-ray Source'
_diffrn_source_type 'Mo Source'
_exptl_absorpt_coefficient_mu 1.232
_exptl_absorpt_correction_T_max 1.00000
_exptl_absorpt_correction_T_min 0.20154
_exptl_absorpt_correction_type multi-scan
_exptl_absorpt_process_details
;
CrysAlisPro, Agilent Technologies,
Version 1.171.35.21 (release 20-01-2012 CrysAlis171 .NET)
(compiled Jan 23 2012,18:06:46)
Empirical absorption correction using spherical harmonics,
 implemented in SCALE3 ABSPACK scaling algorithm.
;
_exptl_crystal_colour green
_exptl_crystal_density_diffrn 1.503
_exptl_crystal_density_method 'not measured'
_exptl_crystal_description block
_exptl_crystal_F_000 932
_exptl_crystal_size_max 0.12
_exptl_crystal_size_mid 0.09
_exptl_crystal_size_min 0.05
_refine_diff_density_max 0.597
_refine_diff_density_min -0.405
_refine_diff_density_rms 0.092
_refine_ls_extinction_method none
_refine_ls_goodness_of_fit_ref 1.172
_refine_ls_hydrogen_treatment mixed
_refine_ls_matrix_type full
_refine_ls_number_parameters 301
_refine_ls_number_reflns 3121
_refine_ls_number_restraints 179
_refine_ls_restrained_S_all 1.158
_refine_ls_R_factor_all 0.1193
_refine_ls_R_factor_gt 0.0840
_refine_ls_shift/su_max 0.001
_refine_ls_shift/su_mean 0.000
_refine_ls_structure_factor_coef Fsqd
_refine_ls_weighting_details 'calc w=1/[\s^2^(Fo^2^)+(0.0596P)^2^+0.5978P] where P=(Fo^2^+2Fc^2^)/3'
_refine_ls_weighting_scheme calc
_refine_ls_wR_factor_gt 0.1589
_refine_ls_wR_factor_ref 0.1759
_reflns_number_gt 2347
_reflns_number_total 3121
_reflns_threshold_expression >2sigma(I)
_cod_data_source_file ja411912p_si_005.cif
_cod_data_source_block ba1.cif
_cod_original_cell_volume 1984.7(6)
_cod_original_sg_symbol_H-M 'P 21/a'
_cod_database_code 4120542

loop_
_symmetry_equiv_pos_as_xyz
'x, y, z'
'-x+1/2, y+1/2, -z'
'-x, -y, -z'
'x-1/2, -y-1/2, z'

loop_
_atom_site_label
_atom_site_type_symbol
_atom_site_fract_x
_atom_site_fract_y
_atom_site_fract_z
_atom_site_U_iso_or_equiv
_atom_site_adp_type
_atom_site_occupancy
_atom_site_symmetry_multiplicity
_atom_site_calc_flag
_atom_site_refinement_flags
_atom_site_disorder_assembly
_atom_site_disorder_group
Cu1 Cu 0.32722(10) 0.11003(5) 0.99770(7) 0.0282(3) Uani 1 1 d . . .
S1 S 0.5014(2) 0.24335(10) 0.92120(15) 0.0281(5) Uani 1 1 d . A .
O1 O 0.2662(6) 0.0722(3) 0.8459(4) 0.0338(13) Uani 1 1 d . . .
N1 N 0.2580(7) 0.0133(3) 1.0456(5) 0.0298(15) Uani 1 1 d . . .
C1 C 0.1812(8) 0.0132(4) 0.8028(6) 0.0291(17) Uani 1 1 d . . .
O2 O 0.6073(6) 0.1814(3) 0.9402(4) 0.0391(13) Uani 1 1 d . . .
N2 N 0.4391(7) 0.1264(3) 1.1695(5) 0.0330(15) Uani 1 1 d . . .
C2 C 0.1401(9) 0.0003(4) 0.6872(6) 0.0368(19) Uani 1 1 d . . .
H2 H 0.1754 0.0348 0.6442 0.044 Uiso 1 1 calc R . .
O3 O 0.5614(6) 0.3201(3) 0.9665(4) 0.0320(12) Uani 1 1 d . . .
N3 N 0.3770(7) 0.2159(3) 0.9619(5) 0.0294(15) Uani 1 1 d . . .
H30 H 0.3200 0.2537 0.9702 0.035 Uiso 1 1 calc R . .
C3 C 0.0493(10) -0.0616(4) 0.6352(7) 0.042(2) Uani 1 1 d . . .
H H 0.0204 -0.0676 0.5567 0.050 Uiso 1 1 calc R . .
C4 C -0.0007(10) -0.1157(4) 0.6963(7) 0.045(2) Uani 1 1 d . . .
H4 H -0.0621 -0.1584 0.6603 0.054 Uiso 1 1 calc R . .
C5 C 0.0405(9) -0.1055(4) 0.8079(7) 0.040(2) Uani 1 1 d . . .
H5 H 0.0089 -0.1425 0.8501 0.048 Uiso 1 1 calc R . .
C6 C 0.1288(8) -0.0418(4) 0.8634(6) 0.0259(17) Uani 1 1 d . . .
C7 C 0.1753(8) -0.0401(4) 0.9833(6) 0.0297(18) Uani 1 1 d . . .
H7 H 0.1426 -0.0813 1.0188 0.036 Uiso 1 1 calc R . .
C8 C 0.3058(9) 0.0037(4) 1.1687(6) 0.036(2) Uani 1 1 d . . .
H8A H 0.3177 -0.0527 1.1892 0.043 Uiso 1 1 calc R . .
H8B H 0.2324 0.0269 1.1969 0.043 Uiso 1 1 calc R . .
C9 C 0.4489(9) 0.0457(4) 1.2164(6) 0.038(2) Uani 1 1 d . . .
H9A H 0.4776 0.0490 1.2985 0.045 Uiso 1 1 calc R . .
H9B H 0.5258 0.0157 1.1998 0.045 Uiso 1 1 calc R . .
C10 C 0.3482(9) 0.1780(4) 1.2130(7) 0.043(2) Uani 1 1 d . . .
H10A H 0.3976 0.1849 1.2936 0.065 Uiso 1 1 calc R . .
H10B H 0.2518 0.1536 1.1980 0.065 Uiso 1 1 calc R . .
H10C H 0.3355 0.2293 1.1761 0.065 Uiso 1 1 calc R . .
C11 C 0.5858(9) 0.1614(4) 1.1976(6) 0.041(2) Uani 1 1 d . . .
H11A H 0.5762 0.2161 1.1718 0.062 Uiso 1 1 calc R . .
H11B H 0.6422 0.1315 1.1612 0.062 Uiso 1 1 calc R . .
H11C H 0.6369 0.1600 1.2786 0.062 Uiso 1 1 calc R . .
C12 C 0.4261(9) 0.2585(5) 0.7742(6) 0.055(2) Uani 1 1 d DU . .
C18 C 0.109(3) 0.5556(14) 0.5007(16) 0.158(8) Uani 1 1 d DU . .
H18 H 0.1828 0.5924 0.5017 0.190 Uiso 1 1 calc R . .
C19 C 0.144(2) 0.4823(14) 0.5482(14) 0.146(7) Uani 1 1 d DU . .
H19 H 0.2455 0.4690 0.5823 0.176 Uiso 1 1 calc R . .
C20 C 0.040(2) 0.4264(11) 0.5489(13) 0.141(6) Uani 1 1 d DU . .
H20 H 0.0696 0.3766 0.5830 0.170 Uiso 1 1 calc R . .
C13A C 0.2853(13) 0.2244(7) 0.7119(11) 0.018(5) Uani 0.351(15) 1 d PDU A 1
H13A H 0.2290 0.1997 0.7498 0.021 Uiso 0.351(15) 1 calc PR A 1
C14A C 0.2306(17) 0.2277(11) 0.5922(15) 0.043(7) Uani 0.351(15) 1 d PDU A 1
H14A H 0.1342 0.2097 0.5508 0.052 Uiso 0.351(15) 1 calc PR A 1
C15A C 0.322(2) 0.2585(15) 0.5353(14) 0.057(9) Uani 0.351(15) 1 d PDU A 1
H15A H 0.2908 0.2558 0.4563 0.069 Uiso 0.351(15) 1 calc PR A 1
C16A C 0.462(3) 0.2933(16) 0.5978(12) 0.072(9) Uani 0.351(15) 1 d PDU A 1
H16A H 0.5158 0.3208 0.5605 0.087 Uiso 0.351(15) 1 calc PR A 1
C17A C 0.5200(19) 0.2861(13) 0.7174(10) 0.045(7) Uani 0.351(15) 1 d PDU A 1
H17A H 0.6194 0.2996 0.7583 0.054 Uiso 0.351(15) 1 calc PR A 1
C13B C 0.354(3) 0.2017(9) 0.7050(10) 0.202(16) Uani 0.649(15) 1 d PDU A 2
H13B H 0.3443 0.1511 0.7333 0.242 Uiso 0.649(15) 1 calc PR A 2
C14B C 0.294(3) 0.2158(12) 0.5957(12) 0.249(16) Uani 0.649(15) 1 d PDU A 2
H14B H 0.2429 0.1753 0.5463 0.299 Uiso 0.649(15) 1 calc PR A 2
C15B C 0.307(3) 0.2868(13) 0.5560(11) 0.206(15) Uani 0.649(15) 1 d PDU A 2
H15B H 0.2640 0.2968 0.4783 0.247 Uiso 0.649(15) 1 calc PR A 2
C16B C 0.381(3) 0.3434(12) 0.6246(11) 0.156(12) Uani 0.649(15) 1 d PDU A 2
H16B H 0.3920 0.3934 0.5954 0.187 Uiso 0.649(15) 1 calc PR A 2
C17B C 0.4386(19) 0.3307(9) 0.7340(10) 0.105(8) Uani 0.649(15) 1 d PDU A 2
H17B H 0.4882 0.3718 0.7832 0.126 Uiso 0.649(15) 1 calc PR A 2

loop_
_atom_site_aniso_label
_atom_site_aniso_U_11
_atom_site_aniso_U_22
_atom_site_aniso_U_33
_atom_site_aniso_U_23
_atom_site_aniso_U_13
_atom_site_aniso_U_12
Cu1 0.0303(6) 0.0275(5) 0.0334(5) 0.0000(4) 0.0194(4) -0.0034(4)
S1 0.0262(12) 0.0289(10) 0.0356(10) -0.0003(8) 0.0189(9) -0.0015(8)
O1 0.039(4) 0.031(3) 0.036(3) 0.000(2) 0.020(3) -0.010(2)
N1 0.029(4) 0.027(3) 0.040(3) 0.005(3) 0.020(3) 0.005(3)
C1 0.020(5) 0.031(4) 0.039(4) 0.001(3) 0.014(4) -0.001(3)
O2 0.035(4) 0.032(3) 0.064(4) 0.002(3) 0.034(3) 0.002(2)
N2 0.036(4) 0.028(3) 0.042(4) 0.000(3) 0.022(3) -0.001(3)
C2 0.038(6) 0.036(4) 0.035(4) 0.001(4) 0.012(4) -0.005(4)
O3 0.029(3) 0.030(3) 0.044(3) 0.000(2) 0.022(3) -0.002(2)
N3 0.022(4) 0.030(3) 0.046(4) -0.004(3) 0.025(3) -0.002(3)
C3 0.047(6) 0.042(5) 0.038(4) -0.004(4) 0.017(4) 0.002(4)
C4 0.045(6) 0.029(4) 0.057(5) 0.001(4) 0.014(5) -0.008(4)
C5 0.031(5) 0.036(4) 0.056(5) 0.011(4) 0.019(4) -0.001(4)
C6 0.020(5) 0.027(4) 0.033(4) 0.005(3) 0.012(4) 0.004(3)
C7 0.025(5) 0.022(4) 0.046(5) 0.009(3) 0.017(4) 0.000(3)
C8 0.049(6) 0.032(4) 0.034(4) 0.007(3) 0.023(4) -0.002(4)
C9 0.045(6) 0.043(5) 0.030(4) 0.010(4) 0.019(4) 0.009(4)
C10 0.053(6) 0.041(5) 0.050(5) -0.004(4) 0.037(5) -0.003(4)
C11 0.037(6) 0.049(5) 0.043(5) -0.003(4) 0.020(4) -0.008(4)
C12 0.061(6) 0.064(5) 0.047(5) 0.004(4) 0.027(4) -0.019(4)
C18 0.164(19) 0.232(16) 0.111(15) -0.098(13) 0.090(15) -0.082(18)
C19 0.103(14) 0.265(19) 0.085(11) -0.078(13) 0.050(10) -0.047(13)
C20 0.120(14) 0.210(14) 0.105(11) -0.061(10) 0.054(12) -0.027(12)
C13A 0.018(9) 0.014(8) 0.026(8) -0.002(6) 0.012(7) 0.010(7)
C14A 0.034(16) 0.048(15) 0.035(14) 0.002(12) -0.003(12) 0.016(12)
C15A 0.07(2) 0.057(16) 0.018(12) 0.010(12) -0.016(12) 0.012(15)
C16A 0.12(2) 0.079(18) 0.019(12) 0.001(12) 0.028(14) -0.021(17)
C17A 0.047(10) 0.057(10) 0.039(9) 0.001(7) 0.026(8) -0.006(8)
C13B 0.30(3) 0.25(3) 0.038(10) -0.031(14) 0.048(16) -0.25(3)
C14B 0.34(3) 0.32(3) 0.044(13) -0.004(17) 0.012(17) -0.28(3)
C15B 0.23(3) 0.30(3) 0.056(14) 0.041(17) 0.014(17) -0.18(2)
C16B 0.12(2) 0.24(3) 0.085(14) 0.072(16) 0.016(14) -0.100(18)
C17B 0.083(16) 0.162(19) 0.065(11) 0.064(12) 0.019(11) -0.028(14)

loop_
_atom_type_symbol
_atom_type_description
_atom_type_scat_dispersion_real
_atom_type_scat_dispersion_imag
_atom_type_scat_source
C C 0.0033 0.0016 'International Tables Vol C Tables 4.2.6.8 and 6.1.1.4'
H H 0.0000 0.0000 'International Tables Vol C Tables 4.2.6.8 and 6.1.1.4'
N N 0.0061 0.0033 'International Tables Vol C Tables 4.2.6.8 and 6.1.1.4'
O O 0.0106 0.0060 'International Tables Vol C Tables 4.2.6.8 and 6.1.1.4'
S S 0.1246 0.1234 'International Tables Vol C Tables 4.2.6.8 and 6.1.1.4'
Cu Cu 0.3201 1.2651 'International Tables Vol C Tables 4.2.6.8 and 6.1.1.4'

loop_
_geom_angle_atom_site_label_1
_geom_angle_atom_site_label_2
_geom_angle_atom_site_label_3
_geom_angle
_geom_angle_site_symmetry_1
_geom_angle_site_symmetry_3
O1 Cu1 N1 91.2(2) . .
O1 Cu1 N3 94.7(2) . .
N1 Cu1 N3 170.5(2) . .
O1 Cu1 N2 163.7(2) . .
N1 Cu1 N2 83.6(2) . .
N3 Cu1 N2 92.6(2) . .
O2 S1 O3 115.2(3) . .
O2 S1 N3 108.8(3) . .
O3 S1 N3 112.5(3) . .
O2 S1 C12 106.7(4) . .
O3 S1 C12 104.3(3) . .
N3 S1 C12 108.9(4) . .
C1 O1 Cu1 127.6(4) . .
C7 N1 C8 118.2(6) . .
C7 N1 Cu1 127.4(5) . .
C8 N1 Cu1 114.4(4) . .
O1 C1 C2 118.0(6) . .
O1 C1 C6 125.1(6) . .
C2 C1 C6 116.8(6) . .
C11 N2 C10 109.0(6) . .
C11 N2 C9 110.9(6) . .
C10 N2 C9 110.6(6) . .
C11 N2 Cu1 114.0(4) . .
C10 N2 Cu1 108.5(5) . .
C9 N2 Cu1 103.8(4) . .
C3 C2 C1 121.3(7) . .
C3 C2 H2 119.4 . .
C1 C2 H2 119.4 . .
S1 N3 Cu1 130.0(3) . .
S1 N3 H30 115.0 . .
Cu1 N3 H30 115.0 . .
C2 C3 C4 121.2(7) . .
C2 C3 H 119.4 . .
C4 C3 H 119.4 . .
C5 C4 C3 118.4(7) . .
C5 C4 H4 120.8 . .
C3 C4 H4 120.8 . .
C4 C5 C6 122.1(7) . .
C4 C5 H5 118.9 . .
C6 C5 H5 118.9 . .
C5 C6 C1 120.1(6) . .
C5 C6 C7 117.3(6) . .
C1 C6 C7 122.3(6) . .
N1 C7 C6 124.5(6) . .
N1 C7 H7 117.7 . .
C6 C7 H7 117.7 . .
N1 C8 C9 106.1(6) . .
N1 C8 H8A 110.5 . .
C9 C8 H8A 110.5 . .
N1 C8 H8B 110.5 . .
C9 C8 H8B 110.5 . .
H8A C8 H8B 108.7 . .
N2 C9 C8 111.0(6) . .
N2 C9 H9A 109.4 . .
C8 C9 H9A 109.4 . .
N2 C9 H9B 109.4 . .
C8 C9 H9B 109.4 . .
H9A C9 H9B 108.0 . .
N2 C10 H10A 109.5 . .
N2 C10 H10B 109.5 . .
H10A C10 H10B 109.5 . .
N2 C10 H10C 109.5 . .
H10A C10 H10C 109.5 . .
H10B C10 H10C 109.5 . .
N2 C11 H11A 109.5 . .
N2 C11 H11B 109.5 . .
H11A C11 H11B 109.5 . .
N2 C11 H11C 109.5 . .
H11A C11 H11C 109.5 . .
H11B C11 H11C 109.5 . .
C13B C12 C17B 120.1(7) . .
C13B C12 C17A 100.4(11) . .
C17B C12 C17A 49.4(11) . .
C13B C12 C13A 33.3(12) . .
C17B C12 C13A 110.6(7) . .
C17A C12 C13A 120.1(5) . .
C13B C12 S1 121.4(7) . .
C17B C12 S1 118.4(7) . .
C17A C12 S1 119.2(7) . .
C13A C12 S1 118.7(6) . .
C19 C18 C20 117(2) . 3_566
C19 C18 H18 121.4 . .
C20 C18 H18 121.4 3_566 .
C18 C19 C20 123(2) . .
C18 C19 H19 118.3 . .
C20 C19 H19 118.3 . .
C18 C20 C19 119.4(18) 3_566 .
C18 C20 H20 120.3 3_566 .
C19 C20 H20 120.3 . .
C14A C13A C12 119.6(5) . .
C14A C13A H13A 120.2 . .
C12 C13A H13A 120.2 . .
C13A C14A C15A 119.7(5) . .
C13A C14A H14A 120.1 . .
C15A C14A H14A 120.1 . .
C16A C15A C14A 120.1(5) . .
C16A C15A H15A 120.0 . .
C14A C15A H15A 120.0 . .
C15A C16A C17A 119.7(5) . .
C15A C16A H16A 120.2 . .
C17A C16A H16A 120.2 . .
C12 C17A C16A 119.3(5) . .
C12 C17A H17A 120.3 . .
C16A C17A H17A 120.3 . .
C12 C13B C14B 119.9(7) . .
C12 C13B H13B 120.0 . .
C14B C13B H13B 120.0 . .
C15B C14B C13B 120.1(5) . .
C15B C14B H14B 120.0 . .
C13B C14B H14B 120.0 . .
C16B C15B C14B 120.3(6) . .
C16B C15B H15B 119.9 . .
C14B C15B H15B 119.9 . .
C15B C16B C17B 120.4(5) . .
C15B C16B H16B 119.8 . .
C17B C16B H16B 119.8 . .
C16B C17B C12 119.2(7) . .
C16B C17B H17B 120.4 . .
C12 C17B H17B 120.4 . .

loop_
_geom_bond_atom_site_label_1
_geom_bond_atom_site_label_2
_geom_bond_distance
_geom_bond_site_symmetry_2
Cu1 O1 1.933(5) .
Cu1 N1 1.957(6) .
Cu1 N3 1.961(5) .
Cu1 N2 2.102(6) .
S1 O2 1.433(5) .
S1 O3 1.462(5) .
S1 N3 1.551(6) .
S1 C12 1.784(7) .
O1 C1 1.293(8) .
N1 C7 1.286(9) .
N1 C8 1.488(8) .
C1 C2 1.410(9) .
C1 C6 1.421(9) .
N2 C11 1.469(9) .
N2 C10 1.488(9) .
N2 C9 1.487(8) .
C2 C3 1.383(10) .
C2 H2 0.9500 .
N3 H30 0.8800 .
C3 C4 1.403(10) .
C3 H 0.9500 .
C4 C5 1.354(11) .
C4 H4 0.9500 .
C5 C6 1.408(10) .
C5 H5 0.9500 .
C6 C7 1.441(9) .
C7 H7 0.9500 .
C8 C9 1.490(10) .
C8 H8A 0.9900 .
C8 H8B 0.9900 .
C9 H9A 0.9900 .
C9 H9B 0.9900 .
C10 H10A 0.9800 .
C10 H10B 0.9800 .
C10 H10C 0.9800 .
C11 H11A 0.9800 .
C11 H11B 0.9800 .
C11 H11C 0.9800 .
C12 C13B 1.331(9) .
C12 C17B 1.353(10) .
C12 C17A 1.436(11) .
C12 C13A 1.440(10) .
C18 C19 1.376(17) .
C18 C20 1.39(2) 3_566
C18 H18 0.9500 .
C19 C20 1.395(16) .
C19 H19 0.9500 .
C20 C18 1.39(2) 3_566
C20 H20 0.9500 .
C13A C14A 1.438(11) .
C13A H13A 0.9500 .
C14A C15A 1.439(11) .
C14A H14A 0.9500 .
C15A C16A 1.436(11) .
C15A H15A 0.9500 .
C16A C17A 1.439(11) .
C16A H16A 0.9500 .
C17A H17A 0.9500 .
C13B C14B 1.335(9) .
C13B H13B 0.9500 .
C14B C15B 1.332(9) .
C14B H14B 0.9500 .
C15B C16B 1.329(9) .
C15B H15B 0.9500 .
C16B C17B 1.332(9) .
C16B H16B 0.9500 .
C17B H17B 0.9500 .
